data_1554697
loop_
_publ_author_name
'Ren, Demin'
'Liu, Bin'
'Li, Xiaofang'
'Koniarz, Sebastian'
'Pawlicki, Mi\/losz'
'Chmielewski, Piotr J.'

_publ_section_title
;
 Reactions of 2-aza-21-carbaporphyrin with aniline derivatives
;
_journal_issue 7
_journal_name_full 'Organic Chemistry Frontiers'
_journal_page_first 908
_journal_paper_doi 10.1039/C9QO00024K
_journal_volume 6
_journal_year 2019
_chemical_formula_moiety 'C63 H58 N6 O14, 0.5(C H4 O) + [solvent]'
_chemical_formula_sum 'C63.5 H60 N6 O14.5'
_chemical_formula_weight 1139.17
_space_group_crystal_system monoclinic
_space_group_IT_number 9
_space_group_name_Hall 'C -2yc'
_space_group_name_H-M_alt 'C 1 c 1'
_atom_sites_solution_hydrogens geom
_audit_creation_method SHELXL-2018/3
_audit_update_record
;
2018-12-21 deposited with the CCDC.
2019-02-12 downloaded from the CCDC.
;
_cell_angle_alpha 90
_cell_angle_beta 123.87(3)
_cell_angle_gamma 90
_cell_formula_units_Z 4
_cell_length_a 36.594(2)
_cell_length_b 7.353(3)
_cell_length_c 28.802(3)
_cell_measurement_reflns_used 1560
_cell_measurement_temperature 90(2)
_cell_measurement_theta_max 24.7410
_cell_measurement_theta_min 3.0760
_cell_volume 6435(4)
_computing_structure_refinement 'SHELXL-2018/3 (Sheldrick, 2018)'
_diffrn_ambient_temperature 90(2)
_diffrn_detector_area_resol_mean 10.3456
_diffrn_measured_fraction_theta_full 0.998
_diffrn_measured_fraction_theta_max 0.998
_diffrn_measurement_device_type 'Xcalibur, Ruby'
_diffrn_measurement_method '\w scans'
_diffrn_radiation_type MoK\a
_diffrn_radiation_wavelength 0.71073
_diffrn_reflns_av_R_equivalents 0.0331
_diffrn_reflns_av_unetI/netI 0.0724
_diffrn_reflns_Laue_measured_fraction_full 0.998
_diffrn_reflns_Laue_measured_fraction_max 0.998
_diffrn_reflns_limit_h_max 24
_diffrn_reflns_limit_h_min -44
_diffrn_reflns_limit_k_max 8
_diffrn_reflns_limit_k_min -8
_diffrn_reflns_limit_l_max 34
_diffrn_reflns_limit_l_min -34
_diffrn_reflns_number 11241
_diffrn_reflns_point_group_measured_fraction_full 0.672
_diffrn_reflns_point_group_measured_fraction_max 0.669
_diffrn_reflns_theta_full 25.242
_diffrn_reflns_theta_max 25.500
_diffrn_reflns_theta_min 2.236
_diffrn_source 'fine-focus sealed X-ray tube'
_exptl_absorpt_coefficient_mu 0.084
_exptl_absorpt_correction_type none
_exptl_crystal_colour black
_exptl_crystal_density_diffrn 1.176
_exptl_crystal_description plate
_exptl_crystal_F_000 2396
_exptl_crystal_recrystallization_method 'Re-crystallisation from solvent: dichloromethane/ methanole'
_exptl_crystal_size_max 0.331
_exptl_crystal_size_mid 0.158
_exptl_crystal_size_min 0.072
_refine_diff_density_max 0.560
_refine_diff_density_min -0.241
_refine_diff_density_rms 0.059
_refine_ls_extinction_method none
_refine_ls_goodness_of_fit_ref 1.036
_refine_ls_hydrogen_treatment constr
_refine_ls_matrix_type full
_refine_ls_number_parameters 771
_refine_ls_number_reflns 8011
_refine_ls_number_restraints 3
_refine_ls_restrained_S_all 1.036
_refine_ls_R_factor_all 0.0922
_refine_ls_R_factor_gt 0.0634
_refine_ls_shift/su_max 0.005
_refine_ls_shift/su_mean 0.000
_refine_ls_structure_factor_coef Fsqd
_refine_ls_weighting_details 'w=1/[\s^2^(Fo^2^)+(0.0925P)^2^+1.4757P] where P=(Fo^2^+2Fc^2^)/3'
_refine_ls_weighting_scheme calc
_refine_ls_wR_factor_gt 0.1522
_refine_ls_wR_factor_ref 0.1703
_reflns_Friedel_coverage 0.339
_reflns_Friedel_fraction_full 0.345
_reflns_Friedel_fraction_max 0.338
_reflns_number_gt 5888
_reflns_number_total 8011
_reflns_threshold_expression 'I > 2\s(I)'
_cod_data_source_file c9qo00024k2.cif
_cod_data_source_block shelx
_cod_original_cell_volume 6435(3)
_cod_original_sg_symbol_H-M 'C c'
_cod_original_formula_sum 'C63.50 H60 N6 O14.50'
_cod_database_code 1554697
_shelx_shelxl_version_number 2018/3
_shelx_space_group_comment
;
The symmetry employed for this shelxl refinement is uniquely defined
by the following loop, which should always be used as a source of
symmetry information in preference to the above space-group names.
They are only intended as comments.
;

loop_
_space_group_symop_operation_xyz
'x, y, z'
'x, -y, z+1/2'
'x+1/2, y+1/2, z'
'x+1/2, -y+1/2, z+1/2'

loop_
_atom_site_label
_atom_site_type_symbol
_atom_site_fract_x
_atom_site_fract_y
_atom_site_fract_z
_atom_site_U_iso_or_equiv
_atom_site_adp_type
_atom_site_occupancy
_atom_site_site_symmetry_order
_atom_site_calc_flag
_atom_site_refinement_flags_posn
_atom_site_refinement_flags_adp
_atom_site_refinement_flags_occupancy
_atom_site_disorder_assembly
_atom_site_disorder_group
C1 C 0.4555(2) 0.3823(8) 0.7484(2) 0.0234(14) Uani 1 1 d . . . . .
N2 N 0.48079(18) 0.4871(8) 0.7984(2) 0.0301(14) Uani 1 1 d . . . . .
C3 C 0.4697(2) 0.4336(9) 0.8331(3) 0.0239(15) Uani 1 1 d . . . . .
H3A H 0.481633 0.481817 0.868615 0.029 Uiso 1 1 calc R U . . .
C4 C 0.4370(2) 0.2924(9) 0.8090(2) 0.0253(15) Uani 1 1 d . . . . .
C5 C 0.4127(2) 0.2465(8) 0.8317(2) 0.0234(14) Uani 1 1 d . . . . .
C6 C 0.3695(2) 0.1843(8) 0.8009(2) 0.0202(14) Uani 1 1 d . . . . .
C7 C 0.3445(2) 0.1217(8) 0.8218(2) 0.0214(14) Uani 1 1 d . . . . .
H7A H 0.353959 0.119533 0.859191 0.026 Uiso 1 1 calc R U . . .
C8 C 0.3046(2) 0.0661(8) 0.7783(2) 0.0202(14) Uani 1 1 d . . . . .
H8A H 0.282115 0.019799 0.780718 0.024 Uiso 1 1 calc R U . . .
C9 C 0.3029(2) 0.0899(8) 0.7287(2) 0.0183(13) Uani 1 1 d . . . . .
C10 C 0.2694(2) 0.0486(8) 0.6737(2) 0.0181(13) Uani 1 1 d . . . . .
C11 C 0.26995(19) 0.0726(8) 0.6256(2) 0.0169(13) Uani 1 1 d . . . . .
C12 C 0.2359(2) 0.0089(9) 0.5702(3) 0.0280(16) Uani 1 1 d . . . . .
H12A H 0.210443 -0.052881 0.560574 0.034 Uiso 1 1 calc R U . . .
C13 C 0.2477(2) 0.0546(9) 0.5357(3) 0.0300(16) Uani 1 1 d . . . . .
H13A H 0.231944 0.030624 0.497580 0.036 Uiso 1 1 calc R U . . .
C14 C 0.2890(2) 0.1473(8) 0.5679(2) 0.0219(14) Uani 1 1 d . . . . .
C15 C 0.3119(2) 0.2104(8) 0.5457(2) 0.0177(13) Uani 1 1 d . . . . .
C16 C 0.3536(2) 0.2933(8) 0.5742(2) 0.0211(14) Uani 1 1 d . . . . .
C17 C 0.3761(2) 0.3723(8) 0.5520(3) 0.0226(14) Uani 1 1 d . . . . .
H17A H 0.365366 0.379393 0.514158 0.027 Uiso 1 1 calc R U . . .
C18 C 0.4155(2) 0.4354(8) 0.5940(3) 0.0227(14) Uani 1 1 d . . . . .
H18A H 0.436289 0.493917 0.590346 0.027 Uiso 1 1 calc R U . . .
C19 C 0.4195(2) 0.3957(8) 0.6458(2) 0.0223(14) Uani 1 1 d . . . . .
C20 C 0.4551(2) 0.4331(8) 0.7009(3) 0.0235(14) Uani 1 1 d . . . . .
C21 C 0.43148(19) 0.2505(8) 0.7571(2) 0.0226(14) Uani 1 1 d . . . . .
N22 N 0.34273(16) 0.1655(7) 0.74399(19) 0.0179(11) Uani 1 1 d . . . . .
H22A H 0.349677 0.196326 0.721062 0.021 Uiso 1 1 calc R U . . .
N23 N 0.30287(16) 0.1572(6) 0.62358(19) 0.0216(11) Uani 1 1 d . . . . .
N24 N 0.38072(17) 0.3145(7) 0.6305(2) 0.0258(13) Uani 1 1 d . . . . .
H24A H 0.374273 0.280834 0.653742 0.031 Uiso 1 1 calc R U . . .
N71 N 0.41279(16) 0.1018(7) 0.7217(2) 0.0243(11) Uani 1 1 d . . . . .
N72 N 0.40339(18) -0.0372(7) 0.7408(2) 0.0272(12) Uani 1 1 d . . . . .
C81 C 0.3766(2) -0.1695(8) 0.6988(2) 0.0235(14) Uani 1 1 d . . . . .
C82 C 0.3686(2) -0.1670(9) 0.6462(3) 0.0298(16) Uani 1 1 d . . . . .
H82A H 0.384879 -0.090286 0.638756 0.036 Uiso 1 1 calc R U . . .
C83 C 0.3368(2) -0.2764(9) 0.6046(3) 0.0336(16) Uani 1 1 d . . . . .
H83A H 0.331314 -0.273030 0.568950 0.040 Uiso 1 1 calc R U . . .
C84 C 0.3125(3) -0.3935(9) 0.6163(3) 0.0393(18) Uani 1 1 d . . . . .
H84A H 0.289986 -0.464795 0.588175 0.047 Uiso 1 1 calc R U . . .
C85 C 0.3225(2) -0.4012(8) 0.6699(3) 0.0297(15) Uani 1 1 d . . . . .
H85A H 0.307218 -0.481764 0.678041 0.036 Uiso 1 1 calc R U . . .
C86 C 0.3544(2) -0.2930(9) 0.7116(3) 0.0306(16) Uani 1 1 d . . . . .
C87 C 0.3613(2) -0.3121(9) 0.7688(3) 0.0299(15) Uani 1 1 d . . . . .
O87S O 0.39561(15) -0.2223(6) 0.81169(17) 0.0337(11) Uani 1 1 d . . . . .
H87A H 0.402562 -0.137678 0.799572 0.040 Uiso 1 1 calc R U . . .
O87D O 0.33861(15) -0.4071(6) 0.77675(18) 0.0351(11) Uani 1 1 d . . . . .
C51 C 0.4311(2) 0.2857(9) 0.8924(3) 0.0263(15) Uani 1 1 d . . . . .
C52 C 0.4626(2) 0.1664(9) 0.9332(3) 0.0261(15) Uani 1 1 d . . . . .
H52A H 0.472789 0.068586 0.922952 0.031 Uiso 1 1 calc R U . . .
C53 C 0.4783(2) 0.1957(9) 0.9885(2) 0.0233(15) Uani 1 1 d . . . . .
C54 C 0.4630(2) 0.3456(9) 1.0027(2) 0.0267(16) Uani 1 1 d . . . . .
C55 C 0.4338(2) 0.4659(9) 0.9628(2) 0.0244(15) Uani 1 1 d . . . . .
C56 C 0.4168(2) 0.4330(9) 0.9066(3) 0.0262(15) Uani 1 1 d . . . . .
H56A H 0.395858 0.510740 0.879055 0.031 Uiso 1 1 calc R U . . .
O53 O 0.50738(15) 0.0844(7) 1.03082(18) 0.0338(12) Uani 1 1 d . . . . .
C57 C 0.5236(3) -0.0711(10) 1.0177(3) 0.0394(18) Uani 1 1 d . . . . .
H57A H 0.543728 -0.136968 1.051314 0.059 Uiso 1 1 calc R U . . .
H57B H 0.499405 -0.148513 0.992230 0.059 Uiso 1 1 calc R U . . .
H57C H 0.538508 -0.031840 1.000587 0.059 Uiso 1 1 calc R U . . .
O54 O 0.47771(15) 0.3685(6) 1.05874(17) 0.0293(11) Uani 1 1 d . . . . .
C58 C 0.5130(2) 0.4967(10) 1.0874(3) 0.0295(16) Uani 1 1 d . . . . .
H58A H 0.521785 0.507307 1.125525 0.044 Uiso 1 1 calc R U . . .
H58B H 0.537474 0.455731 1.086483 0.044 Uiso 1 1 calc R U . . .
H58C H 0.503313 0.613066 1.069391 0.044 Uiso 1 1 calc R U . . .
O55 O 0.42222(16) 0.6129(7) 0.98135(18) 0.0329(12) Uani 1 1 d . . . . .
C59 C 0.3951(3) 0.7485(10) 0.9419(3) 0.0347(18) Uani 1 1 d . . . . .
H59A H 0.389571 0.842756 0.960236 0.052 Uiso 1 1 calc R U . . .
H59B H 0.409779 0.799420 0.925700 0.052 Uiso 1 1 calc R U . . .
H59C H 0.367753 0.695208 0.912947 0.052 Uiso 1 1 calc R U . . .
C101 C 0.4931(2) 0.5399(9) 0.7102(2) 0.0226(14) Uani 1 1 d . . . . .
C102 C 0.5349(2) 0.4739(10) 0.7463(3) 0.0297(16) Uani 1 1 d . . . . .
H10A H 0.539162 0.363315 0.764364 0.036 Uiso 1 1 calc R U . . .
C103 C 0.5704(2) 0.5711(12) 0.7558(3) 0.041(2) Uani 1 1 d . . . . .
C104 C 0.5654(2) 0.7375(10) 0.7303(3) 0.0342(17) Uani 1 1 d . . . . .
C105 C 0.5227(2) 0.8063(10) 0.6939(3) 0.0346(17) Uani 1 1 d . . . . .
C106 C 0.4867(2) 0.7088(8) 0.6844(3) 0.0267(16) Uani 1 1 d . . . . .
H10B H 0.458424 0.755336 0.660944 0.032 Uiso 1 1 calc R U . . .
O103 O 0.61383(16) 0.5195(9) 0.7912(2) 0.0606(18) Uani 1 1 d . . . . .
C107 C 0.6215(3) 0.3592(16) 0.8225(4) 0.080(4) Uani 1 1 d . . . . .
H10C H 0.652511 0.335291 0.845678 0.120 Uiso 1 1 calc R U . . .
H10D H 0.610375 0.374669 0.845602 0.120 Uiso 1 1 calc R U . . .
H10E H 0.606726 0.258902 0.797475 0.120 Uiso 1 1 calc R U . . .
O104 O 0.60103(17) 0.8369(8) 0.7415(2) 0.0526(15) Uani 1 1 d . . . . .
C108 C 0.6113(3) 0.8049(11) 0.7005(4) 0.051(2) Uani 1 1 d . . . . .
H10F H 0.636417 0.876530 0.709628 0.076 Uiso 1 1 calc R U . . .
H10G H 0.617795 0.678363 0.700585 0.076 Uiso 1 1 calc R U . . .
H10H H 0.586573 0.838560 0.664159 0.076 Uiso 1 1 calc R U . . .
O105 O 0.51998(18) 0.9700(7) 0.6704(2) 0.0484(14) Uani 1 1 d . . . . .
C109 C 0.4768(3) 1.0343(11) 0.6280(5) 0.065(3) Uani 1 1 d . . . . .
H10I H 0.479141 1.150362 0.614623 0.098 Uiso 1 1 calc R U . . .
H10J H 0.462940 0.949106 0.597626 0.098 Uiso 1 1 calc R U . . .
H10K H 0.459569 1.046313 0.643551 0.098 Uiso 1 1 calc R U . . .
C151 C 0.2909(2) 0.1842(8) 0.4834(2) 0.0197(14) Uani 1 1 d . . . . .
C152 C 0.3042(2) 0.0360(9) 0.4665(2) 0.0237(15) Uani 1 1 d . . . . .
H15A H 0.324675 -0.045665 0.492826 0.028 Uiso 1 1 calc R U . . .
C153 C 0.2870(2) 0.0101(9) 0.4105(3) 0.0248(15) Uani 1 1 d . . . . .
C154 C 0.2561(2) 0.1358(10) 0.3708(3) 0.0257(15) Uani 1 1 d . . . . .
C155 C 0.2435(2) 0.2831(9) 0.3890(3) 0.0278(15) Uani 1 1 d . . . . .
C156 C 0.2611(2) 0.3076(9) 0.4460(3) 0.0275(16) Uani 1 1 d . . . . .
H15B H 0.252712 0.406445 0.458105 0.033 Uiso 1 1 calc R U . . .
O153 O 0.29731(15) -0.1291(6) 0.38870(17) 0.0324(12) Uani 1 1 d . . . . .
C157 C 0.3254(3) -0.2722(10) 0.4267(3) 0.0406(19) Uani 1 1 d . . . . .
H15C H 0.330244 -0.361979 0.406528 0.061 Uiso 1 1 calc R U . . .
H15D H 0.353067 -0.221202 0.455719 0.061 Uiso 1 1 calc R U . . .
H15E H 0.311380 -0.328011 0.443084 0.061 Uiso 1 1 calc R U . . .
O154 O 0.23968(15) 0.1159(6) 0.31492(17) 0.0311(11) Uani 1 1 d . . . . .
C158 C 0.2062(2) -0.0207(10) 0.2876(3) 0.0360(18) Uani 1 1 d . . . . .
H15F H 0.196172 -0.027887 0.248937 0.054 Uiso 1 1 calc R U . . .
H15G H 0.218076 -0.136145 0.305246 0.054 Uiso 1 1 calc R U . . .
H15H H 0.181991 0.010461 0.290305 0.054 Uiso 1 1 calc R U . . .
O155 O 0.21347(17) 0.3988(7) 0.34719(18) 0.0387(13) Uani 1 1 d . . . . .
C159 C 0.1976(3) 0.5439(11) 0.3639(3) 0.047(2) Uani 1 1 d . . . . .
H15I H 0.177094 0.615489 0.331854 0.070 Uiso 1 1 calc R U . . .
H15J H 0.183221 0.495334 0.380687 0.070 Uiso 1 1 calc R U . . .
H15K H 0.221861 0.618974 0.390593 0.070 Uiso 1 1 calc R U . . .
C201 C 0.2296(2) -0.0398(9) 0.6665(2) 0.0213(14) Uani 1 1 d . . . . .
C202 C 0.2327(2) -0.2072(9) 0.6890(3) 0.0242(15) Uani 1 1 d . . . . .
H20A H 0.259573 -0.267168 0.709521 0.029 Uiso 1 1 calc R U . . .
C203 C 0.1945(2) -0.2877(9) 0.6807(3) 0.0241(15) Uani 1 1 d . . . . .
C204 C 0.1547(2) -0.2018(9) 0.6508(3) 0.0281(16) Uani 1 1 d . . . . .
C205 C 0.1516(2) -0.0274(10) 0.6281(3) 0.0323(17) Uani 1 1 d . . . . .
C206 C 0.1885(2) 0.0538(10) 0.6360(3) 0.0305(16) Uani 1 1 d . . . . .
H20B H 0.186666 0.169069 0.621567 0.037 Uiso 1 1 calc R U . . .
O203 O 0.19432(16) -0.4559(6) 0.7015(2) 0.0403(13) Uani 1 1 d . . . . .
C207 C 0.2362(3) -0.5368(10) 0.7407(4) 0.051(2) Uani 1 1 d . . . . .
H20C H 0.231846 -0.652923 0.752222 0.077 Uiso 1 1 calc R U . . .
H20D H 0.252066 -0.552797 0.723478 0.077 Uiso 1 1 calc R U . . .
H20E H 0.252612 -0.459092 0.772752 0.077 Uiso 1 1 calc R U . . .
O204 O 0.11691(15) -0.2832(7) 0.64093(19) 0.0364(12) Uani 1 1 d . . . . .
C208 C 0.1098(2) -0.2497(10) 0.6835(3) 0.0413(18) Uani 1 1 d . . . . .
H20F H 0.083210 -0.309359 0.674416 0.062 Uiso 1 1 calc R U . . .
H20G H 0.134153 -0.295777 0.718378 0.062 Uiso 1 1 calc R U . . .
H20H H 0.107046 -0.121154 0.686641 0.062 Uiso 1 1 calc R U . . .
O205 O 0.11161(15) 0.0554(8) 0.6013(2) 0.0562(17) Uani 1 1 d . . . . .
C209 C 0.1090(3) 0.2418(12) 0.5828(4) 0.064(3) Uani 1 1 d . . . . .
H20I H 0.079310 0.284753 0.564577 0.096 Uiso 1 1 calc R U . . .
H20J H 0.128169 0.317382 0.614544 0.096 Uiso 1 1 calc R U . . .
H20K H 0.117889 0.246243 0.557115 0.096 Uiso 1 1 calc R U . . .
O1M O 0.0445(4) 0.7343(15) 0.3456(4) 0.063(3) Uani 0.5 1 d D . P A 1
H1M H 0.023833 0.804451 0.326997 0.075 Uiso 0.5 1 calc R U P A 1
C1M C 0.0299(6) 0.5520(19) 0.3282(6) 0.076(7) Uani 0.5 1 d D . P A 1
H2M H 0.019024 0.503427 0.349240 0.114 Uiso 0.5 1 calc R U P A 1
H3M H 0.054034 0.479122 0.334531 0.114 Uiso 0.5 1 calc R U P A 1
H4M H 0.006788 0.550801 0.289102 0.114 Uiso 0.5 1 calc R U P A 1

loop_
_atom_site_aniso_label
_atom_site_aniso_U_11
_atom_site_aniso_U_22
_atom_site_aniso_U_33
_atom_site_aniso_U_23
_atom_site_aniso_U_13
_atom_site_aniso_U_12
C1 0.016(3) 0.027(3) 0.023(3) 0.009(3) 0.007(3) 0.008(3)
N2 0.024(3) 0.040(3) 0.028(3) -0.001(2) 0.016(3) -0.006(3)
C3 0.023(4) 0.027(3) 0.020(3) 0.001(3) 0.010(3) -0.004(3)
C4 0.023(3) 0.032(4) 0.019(3) 0.005(3) 0.011(3) -0.005(3)
C5 0.022(3) 0.025(3) 0.020(3) 0.004(3) 0.009(3) -0.003(3)
C6 0.024(4) 0.026(3) 0.018(3) 0.004(2) 0.017(3) 0.004(3)
C7 0.024(4) 0.022(3) 0.020(3) 0.003(3) 0.013(3) 0.004(3)
C8 0.017(3) 0.026(3) 0.016(3) 0.007(3) 0.009(3) 0.004(3)
C9 0.017(3) 0.014(3) 0.027(3) 0.003(2) 0.014(3) 0.006(2)
C10 0.015(3) 0.014(3) 0.022(3) 0.006(2) 0.008(3) 0.005(2)
C11 0.008(3) 0.019(3) 0.024(3) 0.002(2) 0.009(3) 0.000(2)
C12 0.026(4) 0.031(4) 0.037(4) -0.001(3) 0.023(3) -0.002(3)
C13 0.036(4) 0.038(4) 0.026(4) 0.000(3) 0.023(3) -0.005(3)
C14 0.020(3) 0.026(3) 0.016(3) 0.000(2) 0.007(3) -0.005(3)
C15 0.018(3) 0.019(3) 0.020(3) 0.001(2) 0.013(3) 0.001(3)
C16 0.018(3) 0.029(3) 0.017(3) 0.002(3) 0.010(3) 0.000(3)
C17 0.024(4) 0.029(4) 0.025(3) 0.005(3) 0.020(3) 0.004(3)
C18 0.025(4) 0.023(3) 0.030(4) 0.001(3) 0.022(3) 0.000(3)
C19 0.022(4) 0.025(3) 0.028(4) 0.004(3) 0.019(3) -0.002(3)
C20 0.019(3) 0.029(3) 0.027(3) -0.002(3) 0.016(3) 0.001(3)
C21 0.015(3) 0.035(4) 0.018(3) 0.004(3) 0.009(3) -0.003(3)
N22 0.018(3) 0.024(3) 0.018(3) 0.001(2) 0.014(2) -0.003(2)
N23 0.022(3) 0.022(3) 0.021(3) 0.001(2) 0.013(2) 0.004(2)
N24 0.020(3) 0.038(3) 0.023(3) 0.009(2) 0.014(3) 0.000(2)
N71 0.023(3) 0.028(3) 0.027(3) 0.000(2) 0.017(2) 0.001(2)
N72 0.029(3) 0.025(3) 0.037(3) 0.002(2) 0.024(3) 0.002(2)
C81 0.026(3) 0.023(3) 0.027(3) -0.001(3) 0.018(3) 0.002(3)
C82 0.028(4) 0.028(4) 0.038(4) -0.001(3) 0.021(3) 0.004(3)
C83 0.055(5) 0.024(4) 0.038(4) -0.002(3) 0.036(4) 0.004(3)
C84 0.048(5) 0.030(4) 0.048(4) -0.017(3) 0.031(4) -0.011(4)
C85 0.032(4) 0.018(3) 0.043(4) -0.003(3) 0.023(3) 0.003(3)
C86 0.029(4) 0.023(4) 0.047(4) 0.000(3) 0.025(4) 0.004(3)
C87 0.032(4) 0.030(4) 0.033(4) 0.011(3) 0.021(3) 0.012(3)
O87S 0.041(3) 0.030(3) 0.035(3) 0.006(2) 0.024(2) -0.003(2)
O87D 0.039(3) 0.035(3) 0.040(3) 0.009(2) 0.027(2) -0.001(2)
C51 0.012(3) 0.041(4) 0.023(3) 0.002(3) 0.008(3) -0.007(3)
C52 0.018(3) 0.025(3) 0.037(4) 0.004(3) 0.016(3) 0.007(3)
C53 0.019(3) 0.032(4) 0.013(3) 0.009(3) 0.005(3) 0.002(3)
C54 0.027(4) 0.038(4) 0.018(3) 0.001(3) 0.014(3) -0.004(3)
C55 0.030(4) 0.032(4) 0.020(3) 0.001(3) 0.019(3) 0.000(3)
C56 0.021(4) 0.032(4) 0.029(4) 0.002(3) 0.016(3) 0.001(3)
O53 0.029(3) 0.043(3) 0.031(3) 0.002(2) 0.018(2) 0.008(2)
C57 0.035(4) 0.046(4) 0.042(4) 0.007(3) 0.025(4) 0.006(4)
O54 0.029(3) 0.044(3) 0.021(2) 0.000(2) 0.018(2) 0.002(2)
C58 0.020(3) 0.046(4) 0.025(3) -0.004(3) 0.014(3) -0.006(3)
O55 0.040(3) 0.042(3) 0.029(2) 0.004(2) 0.027(2) 0.013(2)
C59 0.041(5) 0.034(4) 0.037(4) 0.004(3) 0.027(4) 0.013(3)
C101 0.028(4) 0.028(3) 0.021(3) -0.003(3) 0.019(3) -0.003(3)
C102 0.021(4) 0.045(4) 0.027(3) 0.012(3) 0.016(3) 0.005(3)
C103 0.022(4) 0.073(6) 0.028(4) 0.009(4) 0.014(3) 0.001(4)
C104 0.029(4) 0.046(4) 0.038(4) -0.005(3) 0.025(4) -0.013(3)
C105 0.032(4) 0.031(4) 0.046(4) -0.006(3) 0.025(4) -0.005(3)
C106 0.026(4) 0.023(3) 0.037(4) 0.001(3) 0.021(3) -0.002(3)
O103 0.018(3) 0.105(5) 0.051(3) 0.037(3) 0.015(3) 0.004(3)
C107 0.030(5) 0.140(10) 0.078(6) 0.065(7) 0.034(5) 0.032(6)
O104 0.031(3) 0.069(4) 0.063(3) -0.013(3) 0.030(3) -0.026(3)
C108 0.037(5) 0.051(5) 0.080(6) 0.002(4) 0.043(5) -0.012(4)
O105 0.045(3) 0.029(3) 0.085(4) 0.003(3) 0.044(3) -0.005(3)
C109 0.058(6) 0.035(5) 0.128(8) 0.044(5) 0.067(6) 0.022(4)
C151 0.019(3) 0.027(3) 0.017(3) 0.004(3) 0.012(3) -0.004(3)
C152 0.021(4) 0.032(4) 0.021(3) 0.006(3) 0.013(3) 0.002(3)
C153 0.017(3) 0.032(4) 0.031(4) 0.001(3) 0.017(3) 0.000(3)
C154 0.023(4) 0.043(4) 0.019(3) -0.002(3) 0.017(3) -0.007(3)
C155 0.019(4) 0.036(4) 0.029(4) 0.002(3) 0.014(3) 0.008(3)
C156 0.035(4) 0.030(4) 0.024(3) -0.002(3) 0.020(3) -0.004(3)
O153 0.031(3) 0.041(3) 0.025(2) 0.003(2) 0.015(2) 0.013(2)
C157 0.044(5) 0.043(4) 0.045(4) 0.013(3) 0.032(4) 0.016(4)
O154 0.030(3) 0.047(3) 0.022(2) -0.001(2) 0.017(2) -0.001(2)
C158 0.031(4) 0.047(4) 0.019(3) -0.006(3) 0.007(3) 0.001(4)
O155 0.036(3) 0.050(3) 0.023(2) 0.007(2) 0.012(2) 0.021(3)
C159 0.047(5) 0.048(5) 0.030(4) 0.010(3) 0.013(4) 0.029(4)
C201 0.016(3) 0.029(4) 0.023(3) 0.004(3) 0.013(3) -0.004(3)
C202 0.018(3) 0.030(4) 0.028(4) -0.002(3) 0.016(3) 0.002(3)
C203 0.024(4) 0.027(3) 0.026(3) -0.003(3) 0.016(3) -0.013(3)
C204 0.020(4) 0.038(4) 0.027(3) -0.003(3) 0.014(3) -0.012(3)
C205 0.009(3) 0.055(5) 0.033(4) 0.012(3) 0.012(3) 0.002(3)
C206 0.028(4) 0.037(4) 0.033(4) 0.012(3) 0.021(3) -0.003(3)
O203 0.032(3) 0.029(3) 0.067(3) 0.007(2) 0.031(3) -0.006(2)
C207 0.043(5) 0.028(4) 0.099(6) 0.025(4) 0.050(5) 0.006(4)
O204 0.021(2) 0.055(3) 0.036(3) -0.008(2) 0.017(2) -0.014(2)
C208 0.030(4) 0.053(5) 0.051(5) 0.005(4) 0.029(4) -0.005(4)
O205 0.018(3) 0.077(4) 0.074(4) 0.047(3) 0.026(3) 0.013(3)
C209 0.029(4) 0.082(6) 0.086(6) 0.058(5) 0.035(5) 0.027(4)
O1M 0.055(7) 0.066(8) 0.048(6) 0.011(6) 0.016(6) 0.033(6)
C1M 0.041(10) 0.064(12) 0.043(9) 0.019(8) -0.026(8) -0.034(9)

loop_
_atom_type_symbol
_atom_type_description
_atom_type_scat_dispersion_real
_atom_type_scat_dispersion_imag
_atom_type_scat_source
C C 0.0033 0.0016 'International Tables Vol C Tables 4.2.6.8 and 6.1.1.4'
H H 0.0000 0.0000 'International Tables Vol C Tables 4.2.6.8 and 6.1.1.4'
N N 0.0061 0.0033 'International Tables Vol C Tables 4.2.6.8 and 6.1.1.4'
O O 0.0106 0.0060 'International Tables Vol C Tables 4.2.6.8 and 6.1.1.4'

loop_
_geom_angle_atom_site_label_1
_geom_angle_atom_site_label_2
_geom_angle_atom_site_label_3
_geom_angle
C20 C1 C21 132.7(6)
C20 C1 N2 119.0(6)
C21 C1 N2 107.9(5)
C3 N2 C1 107.5(5)
N2 C3 C4 111.7(6)
C5 C4 C21 132.7(6)
C5 C4 C3 121.3(6)
C21 C4 C3 104.9(5)
C6 C5 C4 124.8(5)
C6 C5 C51 114.7(6)
C4 C5 C51 120.1(6)
N22 C6 C5 126.8(6)
N22 C6 C7 105.8(5)
C5 C6 C7 127.4(5)
C8 C7 C6 108.8(5)
C7 C8 C9 108.6(6)
N22 C9 C10 123.6(6)
N22 C9 C8 106.5(5)
C10 C9 C8 129.9(6)
C9 C10 C11 127.3(6)
C9 C10 C201 115.0(5)
C11 C10 C201 117.6(5)
N23 C11 C10 125.9(5)
N23 C11 C12 109.5(5)
C10 C11 C12 124.6(5)
C13 C12 C11 107.7(6)
C12 C13 C14 107.6(6)
C15 C14 N23 126.1(5)
C15 C14 C13 123.5(5)
N23 C14 C13 110.4(5)
C14 C15 C16 127.9(5)
C14 C15 C151 117.6(5)
C16 C15 C151 114.5(5)
N24 C16 C15 125.4(6)
N24 C16 C17 105.7(5)
C15 C16 C17 128.9(5)
C18 C17 C16 109.5(5)
C17 C18 C19 107.5(6)
N24 C19 C20 126.1(6)
N24 C19 C18 105.4(5)
C20 C19 C18 128.4(6)
C19 C20 C1 123.0(6)
C19 C20 C101 119.4(6)
C1 C20 C101 117.6(6)
N71 C21 C1 120.5(5)
N71 C21 C4 131.7(5)
C1 C21 C4 107.3(5)
C6 N22 C9 110.4(5)
C11 N23 C14 104.9(5)
C16 N24 C19 111.8(5)
N72 N71 C21 116.6(5)
N71 N72 C81 113.3(5)
C82 C81 C86 120.1(6)
C82 C81 N72 123.3(6)
C86 C81 N72 116.3(6)
C81 C82 C83 120.9(7)
C82 C83 C84 119.3(6)
C85 C84 C83 119.1(7)
C86 C85 C84 121.6(7)
C85 C86 C81 118.9(7)
C85 C86 C87 116.1(6)
C81 C86 C87 125.0(6)
O87D C87 O87S 120.1(6)
O87D C87 C86 122.9(6)
O87S C87 C86 117.0(6)
C56 C51 C52 121.3(6)
C56 C51 C5 120.1(6)
C52 C51 C5 118.6(6)
C53 C52 C51 119.3(6)
O53 C53 C52 123.9(6)
O53 C53 C54 117.0(5)
C52 C53 C54 119.1(6)
C55 C54 C53 121.1(6)
C55 C54 O54 120.6(6)
C53 C54 O54 118.3(5)
C54 C55 O55 116.7(5)
C54 C55 C56 119.8(6)
O55 C55 C56 123.6(6)
C51 C56 C55 119.2(6)
C53 O53 C57 118.4(5)
C54 O54 C58 112.8(5)
C55 O55 C59 118.1(5)
C102 C101 C106 120.2(6)
C102 C101 C20 119.0(6)
C106 C101 C20 120.7(6)
C103 C102 C101 119.9(7)
C102 C103 O103 125.2(7)
C102 C103 C104 121.6(7)
O103 C103 C104 113.2(7)
O104 C104 C103 121.3(7)
O104 C104 C105 120.2(7)
C103 C104 C105 118.5(7)
O105 C105 C106 124.3(7)
O105 C105 C104 115.6(6)
C106 C105 C104 120.1(6)
C105 C106 C101 119.6(7)
C103 O103 C107 116.0(6)
C104 O104 C108 111.6(6)
C105 O105 C109 117.1(6)
C156 C151 C152 121.7(5)
C156 C151 C15 120.3(6)
C152 C151 C15 118.0(5)
C153 C152 C151 120.0(6)
O153 C153 C152 125.5(6)
O153 C153 C154 114.9(5)
C152 C153 C154 119.6(6)
O154 C154 C155 120.2(6)
O154 C154 C153 120.5(6)
C155 C154 C153 119.2(6)
O155 C155 C154 114.9(6)
O155 C155 C156 124.5(6)
C154 C155 C156 120.6(6)
C151 C156 C155 119.0(6)
C153 O153 C157 117.3(5)
C154 O154 C158 113.6(5)
C155 O155 C159 116.3(5)
C202 C201 C206 120.4(6)
C202 C201 C10 120.5(6)
C206 C201 C10 119.1(5)
C201 C202 C203 119.1(6)
C204 C203 O203 115.2(6)
C204 C203 C202 121.5(6)
O203 C203 C202 123.3(6)
C203 C204 O204 121.5(6)
C203 C204 C205 119.4(6)
O204 C204 C205 119.0(6)
O205 C205 C206 123.1(6)
O205 C205 C204 116.8(6)
C206 C205 C204 120.0(6)
C205 C206 C201 119.6(6)
C203 O203 C207 117.0(5)
C204 O204 C208 113.2(5)
C205 O205 C209 117.4(6)

loop_
_geom_bond_atom_site_label_1
_geom_bond_atom_site_label_2
_geom_bond_distance
C1 C20 1.410(9)
C1 C21 1.421(9)
C1 N2 1.427(8)
N2 C3 1.332(8)
C3 C4 1.437(9)
C4 C5 1.408(9)
C4 C21 1.425(9)
C5 C6 1.389(9)
C5 C51 1.510(9)
C6 N22 1.369(7)
C6 C7 1.425(9)
C7 C8 1.352(8)
C8 C9 1.405(8)
C9 N22 1.381(8)
C9 C10 1.393(8)
C10 C11 1.406(8)
C10 C201 1.502(9)
C11 N23 1.385(8)
C11 C12 1.449(9)
C12 C13 1.326(9)
C13 C14 1.431(9)
C14 C15 1.387(9)
C14 N23 1.388(7)
C15 C16 1.406(8)
C15 C151 1.519(8)
C16 N24 1.358(8)
C16 C17 1.421(9)
C17 C18 1.345(9)
C18 C19 1.446(9)
C19 N24 1.366(8)
C19 C20 1.410(9)
C20 C101 1.487(9)
C21 N71 1.388(8)
N71 N72 1.295(7)
N72 C81 1.432(8)
C81 C82 1.371(9)
C81 C86 1.398(9)
C82 C83 1.373(9)
C83 C84 1.407(10)
C84 C85 1.375(10)
C85 C86 1.370(9)
C86 C87 1.528(9)
C87 O87D 1.201(8)
C87 O87S 1.345(8)
C51 C56 1.362(9)
C51 C52 1.403(9)
C52 C53 1.376(9)
C53 O53 1.358(7)
C53 C54 1.396(9)
C54 C55 1.369(9)
C54 O54 1.399(7)
C55 O55 1.373(8)
C55 C56 1.396(9)
O53 C57 1.433(9)
O54 C58 1.431(8)
O55 C59 1.419(8)
C101 C102 1.373(9)
C101 C106 1.398(9)
C102 C103 1.370(10)
C103 O103 1.379(9)
C103 C104 1.385(10)
C104 O104 1.368(8)
C104 C105 1.405(10)
C105 O105 1.358(9)
C105 C106 1.385(9)
O103 C107 1.414(10)
O104 C108 1.444(10)
O105 C109 1.434(10)
C151 C156 1.366(9)
C151 C152 1.388(9)
C152 C153 1.378(9)
C153 O153 1.360(8)
C153 C154 1.415(9)
C154 O154 1.376(7)
C154 C155 1.389(9)
C155 O155 1.380(8)
C155 C156 1.401(9)
O153 C157 1.452(8)
O154 C158 1.433(8)
O155 C159 1.421(9)
C201 C202 1.366(9)
C201 C206 1.426(9)
C202 C203 1.407(9)
C203 C204 1.368(10)
C203 O203 1.377(8)
C204 O204 1.382(8)
C204 C205 1.415(9)
C205 O205 1.360(8)
C205 C206 1.374(9)
O203 C207 1.430(9)
O204 C208 1.410(8)
O205 C209 1.454(9)
O1M C1M 1.427(11)
